data_7105253
loop_
_publ_author_name
'Wassenaar, Jeroen'
'de Bruin, Bas'
'Siegler, Maxime A.'
'Spek, Anthony L.'
'Reek, Joost N. H.'
'van der Vlugt, Jarl Ivar'

_publ_section_title
;
 Activation of H2 by a highly distorted RhII complex with a new
 C3-symmetric tripodal tetraphosphine ligand
;
_journal_issue 8
_journal_name_full 'Chemical Communications'
_journal_page_first 1232
_journal_paper_doi 10.1039/b917632b
_journal_volume 46
_journal_year 2010
_chemical_formula_moiety 'C63 H51 Cl N3 P4 Rh, C H2 Cl2'
_chemical_formula_sum 'C64 H53 Cl3 N3 P4 Rh'
_chemical_formula_weight 1197.23
_chemical_name_systematic
;
?
;
_space_group_IT_number 2
_symmetry_cell_setting triclinic
_symmetry_space_group_name_Hall '-P 1'
_symmetry_space_group_name_H-M 'P -1'
_atom_sites_solution_hydrogens difmap
_atom_sites_solution_primary heavy
_atom_sites_solution_secondary difmap
_audit_creation_method SHELXL-97
_cell_angle_alpha 83.286(2)
_cell_angle_beta 87.505(2)
_cell_angle_gamma 71.163(2)
_cell_formula_units_Z 2
_cell_length_a 11.8086(5)
_cell_length_b 14.6492(4)
_cell_length_c 17.0348(5)
_cell_measurement_reflns_used 20525
_cell_measurement_temperature 110(2)
_cell_measurement_theta_max 27.48
_cell_measurement_theta_min 1.80
_cell_volume 2769.79(16)
_computing_cell_refinement 'PEAKREF (Schreurs, 2005)'
_computing_data_collection 'COLLECT (Nonius, 1999)'
_computing_data_reduction 'EVALCCD (Duisenberg et al., 2003)'
_computing_molecular_graphics 'PLATON (Spek, 2003)'
_computing_publication_material 'PLATON (Spek, 2003)'
_computing_structure_refinement 'SHELXL-97 (Sheldrick, 2008)'
_computing_structure_solution 'DIRDIF08 (Beurskens et al., 2008)'
_diffrn_ambient_temperature 110(2)
_diffrn_measured_fraction_theta_full 0.999
_diffrn_measured_fraction_theta_max 0.999
_diffrn_measurement_device_type 'Nonius KappaCCD diffractometer'
_diffrn_measurement_method '\f and \w scans'
_diffrn_radiation_monochromator graphite
_diffrn_radiation_source 'rotating anode'
_diffrn_radiation_type MoK\a
_diffrn_radiation_wavelength 0.71073
_diffrn_reflns_av_R_equivalents 0.0623
_diffrn_reflns_av_sigmaI/netI 0.0696
_diffrn_reflns_limit_h_max 15
_diffrn_reflns_limit_h_min -15
_diffrn_reflns_limit_k_max 18
_diffrn_reflns_limit_k_min -19
_diffrn_reflns_limit_l_max 22
_diffrn_reflns_limit_l_min -21
_diffrn_reflns_number 62878
_diffrn_reflns_theta_full 27.50
_diffrn_reflns_theta_max 27.50
_diffrn_reflns_theta_min 1.80
_exptl_absorpt_coefficient_mu 0.613
_exptl_absorpt_correction_T_max 0.97
_exptl_absorpt_correction_T_min 0.89
_exptl_absorpt_correction_type analytical
_exptl_absorpt_process_details '(SADABS; Sheldrick, 2008)'
_exptl_crystal_colour red
_exptl_crystal_density_diffrn 1.436
_exptl_crystal_density_method 'not measured'
_exptl_crystal_description block
_exptl_crystal_F_000 1228
_exptl_crystal_size_max 0.27
_exptl_crystal_size_mid 0.14
_exptl_crystal_size_min 0.10
_refine_diff_density_max 0.764
_refine_diff_density_min -0.680
_refine_diff_density_rms 0.090
_refine_ls_extinction_method none
_refine_ls_goodness_of_fit_ref 1.013
_refine_ls_hydrogen_treatment constr
_refine_ls_matrix_type full
_refine_ls_number_parameters 679
_refine_ls_number_reflns 12704
_refine_ls_number_restraints 1
_refine_ls_restrained_S_all 1.013
_refine_ls_R_factor_all 0.0781
_refine_ls_R_factor_gt 0.0386
_refine_ls_shift/su_max 0.001
_refine_ls_shift/su_mean 0.000
_refine_ls_structure_factor_coef Fsqd
_refine_ls_weighting_details 'calc w=1/[\s^2^(Fo^2^)+(0.0265P)^2^+2.1617P] where P=(Fo^2^+2Fc^2^)/3'
_refine_ls_weighting_scheme calc
_refine_ls_wR_factor_gt 0.0672
_refine_ls_wR_factor_ref 0.0767
_reflns_number_gt 8891
_reflns_number_total 12704
_reflns_threshold_expression I>2\s(I)
_cod_data_source_file b917632b.txt
_cod_data_source_block 2
_cod_database_code 7105253

loop_
_symmetry_equiv_pos_as_xyz
'x, y, z'
'-x, -y, -z'

loop_
_atom_site_label
_atom_site_type_symbol
_atom_site_fract_x
_atom_site_fract_y
_atom_site_fract_z
_atom_site_U_iso_or_equiv
_atom_site_adp_type
_atom_site_occupancy
_atom_site_symmetry_multiplicity
_atom_site_calc_flag
_atom_site_refinement_flags
_atom_site_disorder_assembly
_atom_site_disorder_group
Rh1 Rh 0.027341(18) 0.283285(15) 0.212685(11) 0.01073(6) Uani 1 1 d . . .
Cl1 Cl -0.06249(6) 0.33049(5) 0.08169(4) 0.01962(15) Uani 1 1 d . . .
P1 P -0.14719(6) 0.28700(5) 0.27983(4) 0.01294(15) Uani 1 1 d . . .
P2 P 0.09526(6) 0.41389(5) 0.20274(4) 0.01169(14) Uani 1 1 d . . .
P3 P 0.14764(6) 0.13322(5) 0.18327(4) 0.01154(14) Uani 1 1 d . . .
P4 P 0.11164(6) 0.24515(5) 0.32718(4) 0.01119(14) Uani 1 1 d . . .
C1 C 0.0161(2) 0.20631(18) 0.39969(14) 0.0136(5) Uani 1 1 d . . .
C2 C 0.0302(2) 0.15123(18) 0.47156(14) 0.0145(6) Uani 1 1 d . . .
C3 C -0.0868(2) 0.14998(18) 0.49682(14) 0.0157(6) Uani 1 1 d . . .
C4 C -0.1270(3) 0.1097(2) 0.56661(15) 0.0215(6) Uani 1 1 d . . .
H4 H -0.0726 0.0741 0.6072 0.026 Uiso 1 1 calc R . .
C5 C -0.2476(3) 0.1230(2) 0.57491(16) 0.0264(7) Uani 1 1 d . . .
H5 H -0.2767 0.0971 0.6223 0.032 Uiso 1 1 calc R . .
C6 C -0.3280(3) 0.1738(2) 0.51501(16) 0.0248(7) Uani 1 1 d . . .
H6 H -0.4105 0.1809 0.5223 0.030 Uiso 1 1 calc R . .
C7 C -0.2904(2) 0.2141(2) 0.44526(15) 0.0209(6) Uani 1 1 d . . .
H7 H -0.3452 0.2481 0.4044 0.025 Uiso 1 1 calc R . .
C8 C -0.1693(2) 0.20293(18) 0.43755(14) 0.0150(6) Uani 1 1 d . . .
C9 C 0.1410(2) 0.1001(2) 0.51884(15) 0.0204(6) Uani 1 1 d . . .
H9A H 0.2112 0.1045 0.4878 0.031 Uiso 1 1 calc R . .
H9B H 0.1472 0.0318 0.5322 0.031 Uiso 1 1 calc R . .
H9C H 0.1371 0.1306 0.5675 0.031 Uiso 1 1 calc R . .
C10 C -0.2621(2) 0.40363(18) 0.28859(15) 0.0157(6) Uani 1 1 d . . .
C11 C -0.3012(2) 0.4626(2) 0.21778(16) 0.0215(6) Uani 1 1 d . . .
H11 H -0.2652 0.4423 0.1691 0.026 Uiso 1 1 calc R . .
C12 C -0.3918(3) 0.5502(2) 0.21831(17) 0.0271(7) Uani 1 1 d . . .
H12 H -0.4187 0.5893 0.1699 0.032 Uiso 1 1 calc R . .
C13 C -0.4433(3) 0.5813(2) 0.28860(17) 0.0299(7) Uani 1 1 d . . .
H13 H -0.5067 0.6409 0.2886 0.036 Uiso 1 1 calc R . .
C14 C -0.4025(3) 0.5256(2) 0.35889(17) 0.0291(7) Uani 1 1 d . . .
H14 H -0.4361 0.5481 0.4075 0.035 Uiso 1 1 calc R . .
C15 C -0.3126(2) 0.4369(2) 0.35920(16) 0.0221(6) Uani 1 1 d . . .
H15 H -0.2856 0.3987 0.4079 0.027 Uiso 1 1 calc R . .
C16 C -0.2380(2) 0.21268(19) 0.25874(14) 0.0159(6) Uani 1 1 d . . .
C17 C -0.1887(2) 0.1123(2) 0.27218(16) 0.0218(6) Uani 1 1 d . . .
H17 H -0.1106 0.0843 0.2936 0.026 Uiso 1 1 calc R . .
C18 C -0.2519(3) 0.0527(2) 0.25477(17) 0.0261(7) Uani 1 1 d . . .
H18 H -0.2181 -0.0157 0.2654 0.031 Uiso 1 1 calc R . .
C19 C -0.3648(3) 0.0929(2) 0.22173(16) 0.0269(7) Uani 1 1 d . . .
H19 H -0.4073 0.0521 0.2078 0.032 Uiso 1 1 calc R . .
C20 C -0.4147(3) 0.1917(2) 0.20931(17) 0.0320(8) Uani 1 1 d . . .
H20 H -0.4929 0.2194 0.1878 0.038 Uiso 1 1 calc R . .
C21 C -0.3523(3) 0.2516(2) 0.22776(16) 0.0258(7) Uani 1 1 d . . .
H21 H -0.3881 0.3200 0.2191 0.031 Uiso 1 1 calc R . .
C22 C 0.1426(2) 0.34762(18) 0.35844(14) 0.0134(5) Uani 1 1 d . . .
C23 C 0.1531(2) 0.38134(19) 0.42850(14) 0.0175(6) Uani 1 1 d . . .
C24 C 0.1757(2) 0.47204(18) 0.40876(15) 0.0178(6) Uani 1 1 d . . .
C25 C 0.1959(3) 0.5379(2) 0.45547(16) 0.0268(7) Uani 1 1 d . . .
H25 H 0.1965 0.5258 0.5115 0.032 Uiso 1 1 calc R . .
C26 C 0.2149(3) 0.6203(2) 0.41857(17) 0.0278(7) Uani 1 1 d . . .
H26 H 0.2294 0.6653 0.4495 0.033 Uiso 1 1 calc R . .
C27 C 0.2132(3) 0.6388(2) 0.33624(16) 0.0244(7) Uani 1 1 d . . .
H27 H 0.2268 0.6963 0.3123 0.029 Uiso 1 1 calc R . .
C28 C 0.1925(2) 0.57604(19) 0.28887(16) 0.0202(6) Uani 1 1 d . . .
H28 H 0.1900 0.5897 0.2329 0.024 Uiso 1 1 calc R . .
C29 C 0.1754(2) 0.49162(18) 0.32612(15) 0.0156(6) Uani 1 1 d . . .
C30 C 0.1437(3) 0.3386(2) 0.51203(15) 0.0265(7) Uani 1 1 d . . .
H30A H 0.1029 0.2900 0.5127 0.040 Uiso 1 1 calc R . .
H30B H 0.0981 0.3901 0.5438 0.040 Uiso 1 1 calc R . .
H30C H 0.2241 0.3079 0.5341 0.040 Uiso 1 1 calc R . .
C31 C 0.2131(2) 0.42337(17) 0.13283(14) 0.0135(6) Uani 1 1 d . . .
C32 C 0.1904(2) 0.42393(18) 0.05294(15) 0.0163(6) Uani 1 1 d . . .
H32 H 0.1158 0.4200 0.0376 0.020 Uiso 1 1 calc R . .
C33 C 0.2756(2) 0.43016(19) -0.00412(15) 0.0191(6) Uani 1 1 d . . .
H33 H 0.2585 0.4323 -0.0584 0.023 Uiso 1 1 calc R . .
C34 C 0.3853(2) 0.43326(19) 0.01789(16) 0.0219(6) Uani 1 1 d . . .
H34 H 0.4438 0.4375 -0.0212 0.026 Uiso 1 1 calc R . .
C35 C 0.4099(2) 0.43022(19) 0.09708(16) 0.0219(6) Uani 1 1 d . . .
H35 H 0.4858 0.4317 0.1121 0.026 Uiso 1 1 calc R . .
C36 C 0.3250(2) 0.42510(18) 0.15457(15) 0.0166(6) Uani 1 1 d . . .
H36 H 0.3429 0.4228 0.2088 0.020 Uiso 1 1 calc R . .
C37 C -0.0134(2) 0.53601(18) 0.19029(14) 0.0136(5) Uani 1 1 d . . .
C38 C -0.0905(2) 0.56489(19) 0.25364(16) 0.0210(6) Uani 1 1 d . . .
H38 H -0.0838 0.5220 0.3008 0.025 Uiso 1 1 calc R . .
C39 C -0.1762(2) 0.65494(19) 0.24826(17) 0.0244(7) Uani 1 1 d . . .
H39 H -0.2269 0.6747 0.2923 0.029 Uiso 1 1 calc R . .
C40 C -0.1891(2) 0.71712(19) 0.17891(17) 0.0227(6) Uani 1 1 d . . .
H40 H -0.2486 0.7792 0.1753 0.027 Uiso 1 1 calc R . .
C41 C -0.1156(2) 0.68873(19) 0.11530(16) 0.0193(6) Uani 1 1 d . . .
H41 H -0.1257 0.7306 0.0673 0.023 Uiso 1 1 calc R . .
C42 C -0.0267(2) 0.59916(18) 0.12108(15) 0.0159(6) Uani 1 1 d . . .
H42 H 0.0255 0.5808 0.0775 0.019 Uiso 1 1 calc R . .
C43 C 0.2485(2) 0.14550(17) 0.32136(14) 0.0125(5) Uani 1 1 d . . .
C44 C 0.3547(2) 0.11018(18) 0.36120(14) 0.0146(6) Uani 1 1 d . . .
C45 C 0.4216(2) 0.02218(18) 0.32904(14) 0.0137(6) Uani 1 1 d . . .
C46 C 0.5320(2) -0.04791(19) 0.34959(15) 0.0202(6) Uani 1 1 d . . .
H46 H 0.5781 -0.0404 0.3912 0.024 Uiso 1 1 calc R . .
C47 C 0.5721(2) -0.1271(2) 0.30861(16) 0.0235(7) Uani 1 1 d . . .
H47 H 0.6460 -0.1757 0.3227 0.028 Uiso 1 1 calc R . .
C48 C 0.5056(2) -0.13797(19) 0.24601(16) 0.0221(6) Uani 1 1 d . . .
H48 H 0.5363 -0.1935 0.2182 0.027 Uiso 1 1 calc R . .
C49 C 0.3971(2) -0.07032(18) 0.22375(15) 0.0171(6) Uani 1 1 d . . .
H49 H 0.3530 -0.0775 0.1809 0.021 Uiso 1 1 calc R . .
C50 C 0.3552(2) 0.00907(18) 0.26715(14) 0.0136(6) Uani 1 1 d . . .
C51 C 0.4015(2) 0.1523(2) 0.42305(15) 0.0213(6) Uani 1 1 d . . .
H51A H 0.3420 0.2137 0.4343 0.032 Uiso 1 1 calc R . .
H51B H 0.4756 0.1640 0.4041 0.032 Uiso 1 1 calc R . .
H51C H 0.4176 0.1069 0.4714 0.032 Uiso 1 1 calc R . .
C52 C 0.0811(2) 0.03994(18) 0.17201(14) 0.0148(6) Uani 1 1 d . . .
C53 C -0.0054(2) 0.0642(2) 0.11298(15) 0.0218(6) Uani 1 1 d . . .
H53 H -0.0258 0.1261 0.0830 0.026 Uiso 1 1 calc R . .
C54 C -0.0615(3) -0.0014(2) 0.09793(17) 0.0308(7) Uani 1 1 d . . .
H54 H -0.1186 0.0149 0.0567 0.037 Uiso 1 1 calc R . .
C55 C -0.0349(3) -0.0906(2) 0.14268(19) 0.0343(8) Uani 1 1 d . . .
H55 H -0.0730 -0.1358 0.1319 0.041 Uiso 1 1 calc R . .
C56 C 0.0470(3) -0.1139(2) 0.20293(19) 0.0302(7) Uani 1 1 d . . .
H56 H 0.0636 -0.1745 0.2346 0.036 Uiso 1 1 calc R . .
C57 C 0.1056(2) -0.04907(19) 0.21763(16) 0.0206(6) Uani 1 1 d . . .
H57 H 0.1625 -0.0658 0.2590 0.025 Uiso 1 1 calc R . .
C58 C 0.2508(2) 0.12162(18) 0.09887(14) 0.0132(5) Uani 1 1 d . . .
C59 C 0.3252(2) 0.1784(2) 0.09285(16) 0.0218(6) Uani 1 1 d . . .
H59 H 0.3220 0.2198 0.1324 0.026 Uiso 1 1 calc R . .
C60 C 0.4041(3) 0.1757(2) 0.02988(18) 0.0284(7) Uani 1 1 d . . .
H60 H 0.4554 0.2144 0.0268 0.034 Uiso 1 1 calc R . .
C61 C 0.4079(3) 0.1169(2) -0.02809(17) 0.0285(7) Uani 1 1 d . . .
H61 H 0.4616 0.1152 -0.0715 0.034 Uiso 1 1 calc R . .
C62 C 0.3343(3) 0.0606(2) -0.02348(16) 0.0292(7) Uani 1 1 d . . .
H62 H 0.3365 0.0206 -0.0639 0.035 Uiso 1 1 calc R . .
C63 C 0.2562(2) 0.0622(2) 0.04056(15) 0.0233(6) Uani 1 1 d . . .
H63 H 0.2065 0.0222 0.0441 0.028 Uiso 1 1 calc R . .
N1 N -0.10609(18) 0.23907(15) 0.37708(11) 0.0135(5) Uani 1 1 d . . .
N2 N 0.15495(18) 0.41499(14) 0.29395(12) 0.0136(5) Uani 1 1 d . . .
N3 N 0.24657(18) 0.08547(14) 0.26216(11) 0.0117(5) Uani 1 1 d . . .
C1S C 0.2416(3) 0.7189(3) 0.05250(17) 0.0377(8) Uani 1 1 d D . .
H1S1 H 0.2445 0.6533 0.0416 0.045 Uiso 1 1 calc R . .
H1S2 H 0.1571 0.7567 0.0621 0.045 Uiso 1 1 calc R . .
Cl2 Cl 0.32570(8) 0.70940(7) 0.13724(5) 0.0462(2) Uani 1 1 d D . .
Cl3 Cl 0.29537(9) 0.77504(9) -0.02923(6) 0.0697(4) Uani 1 1 d D . .

loop_
_atom_site_aniso_label
_atom_site_aniso_U_11
_atom_site_aniso_U_22
_atom_site_aniso_U_33
_atom_site_aniso_U_23
_atom_site_aniso_U_13
_atom_site_aniso_U_12
Rh1 0.01207(11) 0.01183(11) 0.00817(10) 0.00013(8) -0.00059(8) -0.00403(8)
Cl1 0.0216(4) 0.0249(4) 0.0118(3) 0.0030(3) -0.0050(3) -0.0078(3)
P1 0.0124(4) 0.0151(3) 0.0108(3) 0.0006(3) -0.0003(3) -0.0044(3)
P2 0.0140(4) 0.0118(3) 0.0093(3) 0.0000(3) -0.0001(3) -0.0045(3)
P3 0.0125(3) 0.0130(3) 0.0097(3) -0.0011(3) -0.0006(3) -0.0048(3)
P4 0.0136(4) 0.0113(3) 0.0088(3) -0.0002(3) -0.0003(3) -0.0044(3)
C1 0.0156(14) 0.0137(13) 0.0116(13) -0.0029(10) 0.0002(10) -0.0046(11)
C2 0.0208(15) 0.0131(13) 0.0109(13) -0.0018(10) 0.0006(11) -0.0073(11)
C3 0.0227(15) 0.0140(13) 0.0130(13) -0.0024(11) 0.0000(11) -0.0093(12)
C4 0.0330(17) 0.0235(16) 0.0126(14) 0.0007(12) -0.0014(12) -0.0163(14)
C5 0.0379(19) 0.0363(18) 0.0142(14) 0.0017(13) 0.0038(13) -0.0265(15)
C6 0.0248(16) 0.0390(18) 0.0203(15) -0.0078(13) 0.0062(12) -0.0229(14)
C7 0.0215(16) 0.0297(16) 0.0146(14) -0.0047(12) 0.0030(11) -0.0123(13)
C8 0.0201(15) 0.0197(14) 0.0087(12) -0.0031(11) 0.0029(11) -0.0111(12)
C9 0.0233(16) 0.0237(15) 0.0140(14) 0.0022(11) -0.0006(11) -0.0085(13)
C10 0.0125(14) 0.0169(14) 0.0186(14) -0.0001(11) -0.0008(11) -0.0066(11)
C11 0.0220(16) 0.0233(16) 0.0162(14) 0.0000(12) 0.0043(12) -0.0045(13)
C12 0.0257(17) 0.0231(16) 0.0259(16) 0.0052(13) -0.0023(13) -0.0012(13)
C13 0.0239(17) 0.0226(16) 0.0346(18) 0.0000(14) 0.0023(14) 0.0029(13)
C14 0.0299(18) 0.0270(17) 0.0272(17) -0.0089(13) 0.0074(13) -0.0034(14)
C15 0.0228(16) 0.0230(16) 0.0172(14) -0.0016(12) 0.0006(12) -0.0029(13)
C16 0.0194(15) 0.0231(15) 0.0077(12) -0.0015(11) 0.0040(11) -0.0108(12)
C17 0.0156(15) 0.0245(16) 0.0261(16) -0.0044(12) 0.0047(12) -0.0078(13)
C18 0.0279(17) 0.0225(16) 0.0320(17) -0.0089(13) 0.0127(14) -0.0133(14)
C19 0.0346(19) 0.0403(19) 0.0182(15) -0.0074(13) 0.0063(13) -0.0286(16)
C20 0.0277(18) 0.044(2) 0.0294(17) 0.0056(15) -0.0098(14) -0.0212(16)
C21 0.0243(17) 0.0285(17) 0.0262(16) 0.0046(13) -0.0089(13) -0.0122(14)
C22 0.0151(14) 0.0143(13) 0.0109(13) 0.0013(10) -0.0009(10) -0.0056(11)
C23 0.0234(15) 0.0176(14) 0.0126(13) -0.0044(11) -0.0012(11) -0.0069(12)
C24 0.0246(16) 0.0149(14) 0.0150(14) -0.0033(11) -0.0016(11) -0.0072(12)
C25 0.0420(19) 0.0235(16) 0.0179(15) -0.0069(12) -0.0024(13) -0.0126(14)
C26 0.042(2) 0.0186(15) 0.0271(17) -0.0074(13) -0.0052(14) -0.0135(14)
C27 0.0331(18) 0.0155(15) 0.0272(16) -0.0015(12) -0.0046(13) -0.0110(13)
C28 0.0263(16) 0.0169(14) 0.0182(14) -0.0007(11) -0.0026(12) -0.0081(12)
C29 0.0179(14) 0.0136(14) 0.0165(14) -0.0034(11) -0.0027(11) -0.0059(11)
C30 0.046(2) 0.0241(16) 0.0139(14) -0.0022(12) -0.0007(13) -0.0169(15)
C31 0.0151(14) 0.0094(13) 0.0148(13) 0.0009(10) 0.0003(11) -0.0030(11)
C32 0.0149(14) 0.0155(14) 0.0181(14) -0.0006(11) -0.0005(11) -0.0048(11)
C33 0.0242(16) 0.0202(15) 0.0132(13) -0.0015(11) 0.0030(11) -0.0079(12)
C34 0.0186(15) 0.0244(16) 0.0223(15) 0.0017(12) 0.0069(12) -0.0088(13)
C35 0.0158(15) 0.0239(16) 0.0277(16) -0.0002(13) -0.0017(12) -0.0093(12)
C36 0.0178(15) 0.0172(14) 0.0148(13) 0.0005(11) -0.0007(11) -0.0064(12)
C37 0.0132(14) 0.0134(13) 0.0150(13) -0.0023(10) -0.0018(10) -0.0050(11)
C38 0.0255(16) 0.0177(15) 0.0186(14) 0.0005(12) 0.0042(12) -0.0066(13)
C39 0.0229(16) 0.0205(16) 0.0272(16) -0.0039(13) 0.0086(13) -0.0038(13)
C40 0.0193(15) 0.0116(14) 0.0345(17) -0.0030(12) -0.0017(13) -0.0007(12)
C41 0.0234(16) 0.0153(14) 0.0189(14) 0.0027(11) -0.0070(12) -0.0066(12)
C42 0.0160(14) 0.0166(14) 0.0154(13) -0.0028(11) -0.0016(11) -0.0052(12)
C43 0.0169(14) 0.0121(13) 0.0095(12) -0.0005(10) 0.0005(10) -0.0062(11)
C44 0.0176(14) 0.0165(14) 0.0104(13) 0.0027(10) -0.0005(10) -0.0076(12)
C45 0.0137(14) 0.0164(14) 0.0116(13) 0.0013(10) 0.0026(10) -0.0068(11)
C46 0.0170(15) 0.0256(16) 0.0158(14) 0.0043(12) -0.0026(11) -0.0059(13)
C47 0.0161(15) 0.0206(15) 0.0253(16) 0.0055(12) 0.0012(12) 0.0029(12)
C48 0.0235(16) 0.0164(15) 0.0222(15) -0.0013(12) 0.0059(12) -0.0016(12)
C49 0.0182(15) 0.0172(14) 0.0150(13) 0.0005(11) 0.0020(11) -0.0056(12)
C50 0.0140(14) 0.0138(13) 0.0116(13) 0.0035(10) 0.0006(10) -0.0044(11)
C51 0.0197(15) 0.0278(16) 0.0183(14) -0.0044(12) -0.0054(12) -0.0091(13)
C52 0.0145(14) 0.0183(14) 0.0127(13) -0.0036(11) 0.0040(11) -0.0067(11)
C53 0.0271(16) 0.0264(16) 0.0174(14) -0.0034(12) -0.0021(12) -0.0155(13)
C54 0.0350(19) 0.047(2) 0.0213(16) -0.0111(15) -0.0029(13) -0.0258(16)
C55 0.0329(19) 0.0307(19) 0.051(2) -0.0211(16) 0.0106(16) -0.0215(15)
C56 0.0263(17) 0.0174(15) 0.048(2) -0.0037(14) 0.0112(15) -0.0103(13)
C57 0.0175(15) 0.0202(15) 0.0242(15) 0.0000(12) 0.0023(12) -0.0072(12)
C58 0.0116(13) 0.0135(13) 0.0115(13) 0.0010(10) -0.0011(10) -0.0006(11)
C59 0.0180(15) 0.0221(16) 0.0247(15) -0.0039(12) 0.0047(12) -0.0058(12)
C60 0.0190(16) 0.0223(16) 0.0395(19) 0.0031(14) 0.0113(14) -0.0043(13)
C61 0.0198(16) 0.0343(18) 0.0190(15) 0.0088(13) 0.0072(12) 0.0037(14)
C62 0.0249(17) 0.044(2) 0.0149(15) -0.0085(13) 0.0001(12) -0.0040(15)
C63 0.0188(15) 0.0351(18) 0.0178(14) -0.0068(13) 0.0010(12) -0.0100(13)
N1 0.0152(12) 0.0149(11) 0.0096(10) 0.0005(9) 0.0010(9) -0.0043(9)
N2 0.0183(12) 0.0124(11) 0.0114(11) -0.0006(9) -0.0011(9) -0.0068(9)
N3 0.0123(11) 0.0115(11) 0.0112(11) -0.0021(9) -0.0011(8) -0.0032(9)
C1S 0.0280(18) 0.060(2) 0.0311(18) -0.0070(16) -0.0021(14) -0.0205(17)
Cl2 0.0388(5) 0.0659(6) 0.0325(5) -0.0005(4) -0.0082(4) -0.0156(5)
Cl3 0.0400(6) 0.1260(10) 0.0420(6) 0.0277(6) -0.0070(4) -0.0369(6)

loop_
_atom_type_symbol
_atom_type_description
_atom_type_scat_dispersion_real
_atom_type_scat_dispersion_imag
_atom_type_scat_source
C C 0.0033 0.0016 'International Tables Vol C Tables 4.2.6.8 and 6.1.1.4'
H H 0.0000 0.0000 'International Tables Vol C Tables 4.2.6.8 and 6.1.1.4'
Cl Cl 0.1484 0.1585 'International Tables Vol C Tables 4.2.6.8 and 6.1.1.4'
N N 0.0061 0.0033 'International Tables Vol C Tables 4.2.6.8 and 6.1.1.4'
P P 0.1023 0.0942 'International Tables Vol C Tables 4.2.6.8 and 6.1.1.4'
Rh Rh -1.1178 0.9187 'International Tables Vol C Tables 4.2.6.8 and 6.1.1.4'

loop_
_geom_angle_atom_site_label_1
_geom_angle_atom_site_label_2
_geom_angle_atom_site_label_3
_geom_angle
_geom_angle_site_symmetry_1
_geom_angle_site_symmetry_3
_geom_angle_publ_flag
P4 Rh1 P2 85.62(2) . . ?
P4 Rh1 P3 86.16(2) . . ?
P2 Rh1 P3 121.79(3) . . ?
P4 Rh1 P1 85.96(2) . . ?
P2 Rh1 P1 120.74(3) . . ?
P3 Rh1 P1 115.95(2) . . ?
P4 Rh1 Cl1 177.60(3) . . ?
P2 Rh1 Cl1 92.14(2) . . ?
P3 Rh1 Cl1 94.30(2) . . ?
P1 Rh1 Cl1 95.95(2) . . ?
N1 P1 C10 104.76(11) . . ?
N1 P1 C16 99.82(10) . . ?
C10 P1 C16 101.22(12) . . ?
N1 P1 Rh1 106.24(7) . . ?
C10 P1 Rh1 119.20(8) . . ?
C16 P1 Rh1 122.76(8) . . ?
N2 P2 C31 103.66(11) . . ?
N2 P2 C37 100.39(11) . . ?
C31 P2 C37 102.79(11) . . ?
N2 P2 Rh1 107.09(7) . . ?
C31 P2 Rh1 121.20(9) . . ?
C37 P2 Rh1 118.86(8) . . ?
N3 P3 C52 104.87(11) . . ?
N3 P3 C58 101.57(10) . . ?
C52 P3 C58 101.66(12) . . ?
N3 P3 Rh1 106.31(7) . . ?
C52 P3 Rh1 119.44(9) . . ?
C58 P3 Rh1 120.68(8) . . ?
C22 P4 C43 110.13(12) . . ?
C22 P4 C1 108.87(11) . . ?
C43 P4 C1 107.78(11) . . ?
C22 P4 Rh1 110.24(8) . . ?
C43 P4 Rh1 109.15(8) . . ?
C1 P4 Rh1 110.64(8) . . ?
C2 C1 N1 110.2(2) . . ?
C2 C1 P4 136.7(2) . . ?
N1 C1 P4 113.11(16) . . ?
C1 C2 C3 106.5(2) . . ?
C1 C2 C9 130.0(2) . . ?
C3 C2 C9 123.5(2) . . ?
C4 C3 C8 119.9(2) . . ?
C4 C3 C2 131.6(2) . . ?
C8 C3 C2 108.5(2) . . ?
C5 C4 C3 118.3(2) . . ?
C5 C4 H4 120.9 . . ?
C3 C4 H4 120.9 . . ?
C4 C5 C6 121.3(2) . . ?
C4 C5 H5 119.4 . . ?
C6 C5 H5 119.4 . . ?
C7 C6 C5 121.6(3) . . ?
C7 C6 H6 119.2 . . ?
C5 C6 H6 119.2 . . ?
C6 C7 C8 117.3(2) . . ?
C6 C7 H7 121.4 . . ?
C8 C7 H7 121.4 . . ?
C7 C8 N1 130.6(2) . . ?
C7 C8 C3 121.7(2) . . ?
N1 C8 C3 107.7(2) . . ?
C2 C9 H9A 109.5 . . ?
C2 C9 H9B 109.5 . . ?
H9A C9 H9B 109.5 . . ?
C2 C9 H9C 109.5 . . ?
H9A C9 H9C 109.5 . . ?
H9B C9 H9C 109.5 . . ?
C15 C10 C11 118.7(2) . . ?
C15 C10 P1 125.00(19) . . ?
C11 C10 P1 116.3(2) . . ?
C12 C11 C10 120.4(3) . . ?
C12 C11 H11 119.8 . . ?
C10 C11 H11 119.8 . . ?
C13 C12 C11 120.3(3) . . ?
C13 C12 H12 119.8 . . ?
C11 C12 H12 119.8 . . ?
C12 C13 C14 119.8(3) . . ?
C12 C13 H13 120.1 . . ?
C14 C13 H13 120.1 . . ?
C13 C14 C15 120.5(3) . . ?
C13 C14 H14 119.8 . . ?
C15 C14 H14 119.8 . . ?
C14 C15 C10 120.2(3) . . ?
C14 C15 H15 119.9 . . ?
C10 C15 H15 119.9 . . ?
C21 C16 C17 118.4(3) . . ?
C21 C16 P1 123.1(2) . . ?
C17 C16 P1 118.5(2) . . ?
C18 C17 C16 120.8(3) . . ?
C18 C17 H17 119.6 . . ?
C16 C17 H17 119.6 . . ?
C17 C18 C19 119.9(3) . . ?
C17 C18 H18 120.0 . . ?
C19 C18 H18 120.0 . . ?
C20 C19 C18 119.6(3) . . ?
C20 C19 H19 120.2 . . ?
C18 C19 H19 120.2 . . ?
C19 C20 C21 120.5(3) . . ?
C19 C20 H20 119.7 . . ?
C21 C20 H20 119.7 . . ?
C20 C21 C16 120.6(3) . . ?
C20 C21 H21 119.7 . . ?
C16 C21 H21 119.7 . . ?
C23 C22 N2 110.0(2) . . ?
C23 C22 P4 137.12(19) . . ?
N2 C22 P4 112.80(17) . . ?
C22 C23 C24 106.6(2) . . ?
C22 C23 C30 130.4(2) . . ?
C24 C23 C30 123.1(2) . . ?
C25 C24 C29 119.6(2) . . ?
C25 C24 C23 132.2(2) . . ?
C29 C24 C23 108.2(2) . . ?
C26 C25 C24 118.6(3) . . ?
C26 C25 H25 120.7 . . ?
C24 C25 H25 120.7 . . ?
C25 C26 C27 120.9(3) . . ?
C25 C26 H26 119.6 . . ?
C27 C26 H26 119.6 . . ?
C28 C27 C26 121.8(3) . . ?
C28 C27 H27 119.1 . . ?
C26 C27 H27 119.1 . . ?
C27 C28 C29 117.4(2) . . ?
C27 C28 H28 121.3 . . ?
C29 C28 H28 121.3 . . ?
C28 C29 N2 130.1(2) . . ?
C28 C29 C24 121.7(2) . . ?
N2 C29 C24 108.2(2) . . ?
C23 C30 H30A 109.5 . . ?
C23 C30 H30B 109.5 . . ?
H30A C30 H30B 109.5 . . ?
C23 C30 H30C 109.5 . . ?
H30A C30 H30C 109.5 . . ?
H30B C30 H30C 109.5 . . ?
C36 C31 C32 118.9(2) . . ?
C36 C31 P2 124.18(19) . . ?
C32 C31 P2 116.79(19) . . ?
C33 C32 C31 120.5(2) . . ?
C33 C32 H32 119.7 . . ?
C31 C32 H32 119.7 . . ?
C34 C33 C32 120.0(2) . . ?
C34 C33 H33 120.0 . . ?
C32 C33 H33 120.0 . . ?
C33 C34 C35 119.9(2) . . ?
C33 C34 H34 120.1 . . ?
C35 C34 H34 120.1 . . ?
C36 C35 C34 120.7(3) . . ?
C36 C35 H35 119.7 . . ?
C34 C35 H35 119.7 . . ?
C35 C36 C31 119.9(2) . . ?
C35 C36 H36 120.0 . . ?
C31 C36 H36 120.0 . . ?
C42 C37 C38 118.7(2) . . ?
C42 C37 P2 124.17(19) . . ?
C38 C37 P2 117.02(18) . . ?
C39 C38 C37 120.5(2) . . ?
C39 C38 H38 119.8 . . ?
C37 C38 H38 119.8 . . ?
C38 C39 C40 120.3(3) . . ?
C38 C39 H39 119.9 . . ?
C40 C39 H39 119.9 . . ?
C41 C40 C39 119.9(2) . . ?
C41 C40 H40 120.1 . . ?
C39 C40 H40 120.1 . . ?
C40 C41 C42 120.1(2) . . ?
C40 C41 H41 119.9 . . ?
C42 C41 H41 119.9 . . ?
C41 C42 C37 120.4(2) . . ?
C41 C42 H42 119.8 . . ?
C37 C42 H42 119.8 . . ?
C44 C43 N3 110.3(2) . . ?
C44 C43 P4 136.4(2) . . ?
N3 C43 P4 113.26(17) . . ?
C43 C44 C45 106.5(2) . . ?
C43 C44 C51 129.8(2) . . ?
C45 C44 C51 123.6(2) . . ?
C46 C45 C50 119.4(2) . . ?
C46 C45 C44 132.2(2) . . ?
C50 C45 C44 108.4(2) . . ?
C47 C46 C45 118.8(3) . . ?
C47 C46 H46 120.6 . . ?
C45 C46 H46 120.6 . . ?
C46 C47 C48 121.0(2) . . ?
C46 C47 H47 119.5 . . ?
C48 C47 H47 119.5 . . ?
C49 C48 C47 121.9(3) . . ?
C49 C48 H48 119.0 . . ?
C47 C48 H48 119.0 . . ?
C48 C49 C50 116.8(2) . . ?
C48 C49 H49 121.6 . . ?
C50 C49 H49 121.6 . . ?
C49 C50 N3 130.1(2) . . ?
C49 C50 C45 122.1(2) . . ?
N3 C50 C45 107.8(2) . . ?
C44 C51 H51A 109.5 . . ?
C44 C51 H51B 109.5 . . ?
H51A C51 H51B 109.5 . . ?
C44 C51 H51C 109.5 . . ?
H51A C51 H51C 109.5 . . ?
H51B C51 H51C 109.5 . . ?
C57 C52 C53 119.0(2) . . ?
C57 C52 P3 126.1(2) . . ?
C53 C52 P3 114.86(19) . . ?
C54 C53 C52 120.4(3) . . ?
C54 C53 H53 119.8 . . ?
C52 C53 H53 119.8 . . ?
C53 C54 C55 120.2(3) . . ?
C53 C54 H54 119.9 . . ?
C55 C54 H54 119.9 . . ?
C56 C55 C54 119.9(3) . . ?
C56 C55 H55 120.1 . . ?
C54 C55 H55 120.1 . . ?
C55 C56 C57 120.3(3) . . ?
C55 C56 H56 119.8 . . ?
C57 C56 H56 119.8 . . ?
C52 C57 C56 120.2(3) . . ?
C52 C57 H57 119.9 . . ?
C56 C57 H57 119.9 . . ?
C63 C58 C59 118.7(2) . . ?
C63 C58 P3 124.1(2) . . ?
C59 C58 P3 117.1(2) . . ?
C58 C59 C60 120.9(3) . . ?
C58 C59 H59 119.6 . . ?
C60 C59 H59 119.6 . . ?
C61 C60 C59 119.8(3) . . ?
C61 C60 H60 120.1 . . ?
C59 C60 H60 120.1 . . ?
C62 C61 C60 120.2(3) . . ?
C62 C61 H61 119.9 . . ?
C60 C61 H61 119.9 . . ?
C61 C62 C63 120.0(3) . . ?
C61 C62 H62 120.0 . . ?
C63 C62 H62 120.0 . . ?
C58 C63 C62 120.4(3) . . ?
C58 C63 H63 119.8 . . ?
C62 C63 H63 119.8 . . ?
C8 N1 C1 107.15(19) . . ?
C8 N1 P1 130.37(18) . . ?
C1 N1 P1 120.52(16) . . ?
C29 N2 C22 107.02(19) . . ?
C29 N2 P2 129.24(17) . . ?
C22 N2 P2 119.26(17) . . ?
C50 N3 C43 106.96(19) . . ?
C50 N3 P3 130.20(17) . . ?
C43 N3 P3 119.01(16) . . ?
Cl3 C1S Cl2 111.54(18) . . ?
Cl3 C1S H1S1 109.3 . . ?
Cl2 C1S H1S1 109.3 . . ?
Cl3 C1S H1S2 109.3 . . ?
Cl2 C1S H1S2 109.3 . . ?
H1S1 C1S H1S2 108.0 . . ?

loop_
_geom_bond_atom_site_label_1
_geom_bond_atom_site_label_2
_geom_bond_distance
_geom_bond_site_symmetry_2
_geom_bond_publ_flag
Rh1 P4 2.1592(7) . ?
Rh1 P2 2.2882(7) . ?
Rh1 P3 2.2979(7) . ?
Rh1 P1 2.3012(7) . ?
Rh1 Cl1 2.4401(6) . ?
P1 N1 1.747(2) . ?
P1 C10 1.824(3) . ?
P1 C16 1.828(3) . ?
P2 N2 1.738(2) . ?
P2 C31 1.821(3) . ?
P2 C37 1.829(3) . ?
P3 N3 1.746(2) . ?
P3 C52 1.814(3) . ?
P3 C58 1.830(3) . ?
P4 C22 1.797(3) . ?
P4 C43 1.803(3) . ?
P4 C1 1.803(3) . ?
C1 C2 1.370(3) . ?
C1 N1 1.421(3) . ?
C2 C3 1.435(4) . ?
C2 C9 1.496(3) . ?
C3 C4 1.398(3) . ?
C3 C8 1.408(3) . ?
C4 C5 1.376(4) . ?
C4 H4 0.9500 . ?
C5 C6 1.395(4) . ?
C5 H5 0.9500 . ?
C6 C7 1.384(4) . ?
C6 H6 0.9500 . ?
C7 C8 1.388(4) . ?
C7 H7 0.9500 . ?
C8 N1 1.399(3) . ?
C9 H9A 0.9800 . ?
C9 H9B 0.9800 . ?
C9 H9C 0.9800 . ?
C10 C15 1.388(4) . ?
C10 C11 1.401(3) . ?
C11 C12 1.380(4) . ?
C11 H11 0.9500 . ?
C12 C13 1.377(4) . ?
C12 H12 0.9500 . ?
C13 C14 1.378(4) . ?
C13 H13 0.9500 . ?
C14 C15 1.387(4) . ?
C14 H14 0.9500 . ?
C15 H15 0.9500 . ?
C16 C21 1.385(4) . ?
C16 C17 1.391(4) . ?
C17 C18 1.380(4) . ?
C17 H17 0.9500 . ?
C18 C19 1.386(4) . ?
C18 H18 0.9500 . ?
C19 C20 1.370(4) . ?
C19 H19 0.9500 . ?
C20 C21 1.383(4) . ?
C20 H20 0.9500 . ?
C21 H21 0.9500 . ?
C22 C23 1.369(3) . ?
C22 N2 1.424(3) . ?
C23 C24 1.438(4) . ?
C23 C30 1.500(3) . ?
C24 C25 1.402(4) . ?
C24 C29 1.403(3) . ?
C25 C26 1.374(4) . ?
C25 H25 0.9500 . ?
C26 C27 1.397(4) . ?
C26 H26 0.9500 . ?
C27 C28 1.375(4) . ?
C27 H27 0.9500 . ?
C28 C29 1.393(4) . ?
C28 H28 0.9500 . ?
C29 N2 1.396(3) . ?
C30 H30A 0.9800 . ?
C30 H30B 0.9800 . ?
C30 H30C 0.9800 . ?
C31 C36 1.396(3) . ?
C31 C32 1.397(3) . ?
C32 C33 1.385(3) . ?
C32 H32 0.9500 . ?
C33 C34 1.380(4) . ?
C33 H33 0.9500 . ?
C34 C35 1.385(4) . ?
C34 H34 0.9500 . ?
C35 C36 1.384(4) . ?
C35 H35 0.9500 . ?
C36 H36 0.9500 . ?
C37 C42 1.392(3) . ?
C37 C38 1.395(4) . ?
C38 C39 1.375(4) . ?
C38 H38 0.9500 . ?
C39 C40 1.387(4) . ?
C39 H39 0.9500 . ?
C40 C41 1.375(4) . ?
C40 H40 0.9500 . ?
C41 C42 1.387(4) . ?
C41 H41 0.9500 . ?
C42 H42 0.9500 . ?
C43 C44 1.369(3) . ?
C43 N3 1.419(3) . ?
C44 C45 1.434(4) . ?
C44 C51 1.490(4) . ?
C45 C46 1.403(3) . ?
C45 C50 1.407(3) . ?
C46 C47 1.365(4) . ?
C46 H46 0.9500 . ?
C47 C48 1.404(4) . ?
C47 H47 0.9500 . ?
C48 C49 1.379(4) . ?
C48 H48 0.9500 . ?
C49 C50 1.393(4) . ?
C49 H49 0.9500 . ?
C50 N3 1.402(3) . ?
C51 H51A 0.9800 . ?
C51 H51B 0.9800 . ?
C51 H51C 0.9800 . ?
C52 C57 1.388(3) . ?
C52 C53 1.397(4) . ?
C53 C54 1.382(4) . ?
C53 H53 0.9500 . ?
C54 C55 1.383(4) . ?
C54 H54 0.9500 . ?
C55 C56 1.377(4) . ?
C55 H55 0.9500 . ?
C56 C57 1.392(4) . ?
C56 H56 0.9500 . ?
C57 H57 0.9500 . ?
C58 C63 1.381(4) . ?
C58 C59 1.385(4) . ?
C59 C60 1.386(4) . ?
C59 H59 0.9500 . ?
C60 C61 1.375(4) . ?
C60 H60 0.9500 . ?
C61 C62 1.372(4) . ?
C61 H61 0.9500 . ?
C62 C63 1.395(4) . ?
C62 H62 0.9500 . ?
C63 H63 0.9500 . ?
C1S Cl3 1.735(3) . ?
C1S Cl2 1.754(3) . ?
C1S H1S1 0.9900 . ?
C1S H1S2 0.9900 . ?

loop_
_geom_torsion_atom_site_label_1
_geom_torsion_atom_site_label_2
_geom_torsion_atom_site_label_3
_geom_torsion_atom_site_label_4
_geom_torsion
_geom_torsion_site_symmetry_1
_geom_torsion_site_symmetry_2
_geom_torsion_site_symmetry_3
_geom_torsion_site_symmetry_4
_geom_torsion_publ_flag
P4 Rh1 P1 N1 -9.39(8) . . . . ?
P2 Rh1 P1 N1 -91.85(8) . . . . ?
P3 Rh1 P1 N1 74.35(8) . . . . ?
Cl1 Rh1 P1 N1 172.08(8) . . . . ?
P4 Rh1 P1 C10 108.44(10) . . . . ?
P2 Rh1 P1 C10 25.98(10) . . . . ?
P3 Rh1 P1 C10 -167.82(10) . . . . ?
Cl1 Rh1 P1 C10 -70.09(10) . . . . ?
P4 Rh1 P1 C16 -122.89(10) . . . . ?
P2 Rh1 P1 C16 154.64(10) . . . . ?
P3 Rh1 P1 C16 -39.15(10) . . . . ?
Cl1 Rh1 P1 C16 58.58(10) . . . . ?
P4 Rh1 P2 N2 -7.39(8) . . . . ?
P3 Rh1 P2 N2 -90.12(8) . . . . ?
P1 Rh1 P2 N2 75.27(8) . . . . ?
Cl1 Rh1 P2 N2 173.48(8) . . . . ?
P4 Rh1 P2 C31 110.97(10) . . . . ?
P3 Rh1 P2 C31 28.24(10) . . . . ?
P1 Rh1 P2 C31 -166.37(9) . . . . ?
Cl1 Rh1 P2 C31 -68.16(10) . . . . ?
P4 Rh1 P2 C37 -120.03(9) . . . . ?
P3 Rh1 P2 C37 157.24(9) . . . . ?
P1 Rh1 P2 C37 -37.37(10) . . . . ?
Cl1 Rh1 P2 C37 60.84(9) . . . . ?
P4 Rh1 P3 N3 -7.65(7) . . . . ?
P2 Rh1 P3 N3 74.79(8) . . . . ?
P1 Rh1 P3 N3 -91.26(8) . . . . ?
Cl1 Rh1 P3 N3 169.99(7) . . . . ?
P4 Rh1 P3 C52 110.53(9) . . . . ?
P2 Rh1 P3 C52 -167.03(9) . . . . ?
P1 Rh1 P3 C52 26.92(10) . . . . ?
Cl1 Rh1 P3 C52 -71.83(9) . . . . ?
P4 Rh1 P3 C58 -122.26(10) . . . . ?
P2 Rh1 P3 C58 -39.82(10) . . . . ?
P1 Rh1 P3 C58 154.13(10) . . . . ?
Cl1 Rh1 P3 C58 55.38(10) . . . . ?
P2 Rh1 P4 C22 16.60(9) . . . . ?
P3 Rh1 P4 C22 138.92(9) . . . . ?
P1 Rh1 P4 C22 -104.70(9) . . . . ?
P2 Rh1 P4 C43 -104.48(9) . . . . ?
P3 Rh1 P4 C43 17.84(9) . . . . ?
P1 Rh1 P4 C43 134.23(9) . . . . ?
P2 Rh1 P4 C1 137.07(9) . . . . ?
P3 Rh1 P4 C1 -100.61(9) . . . . ?
P1 Rh1 P4 C1 15.78(9) . . . . ?
C22 P4 C1 C2 -80.8(3) . . . . ?
C43 P4 C1 C2 38.6(3) . . . . ?
Rh1 P4 C1 C2 157.9(3) . . . . ?
C22 P4 C1 N1 100.60(19) . . . . ?
C43 P4 C1 N1 -139.97(18) . . . . ?
Rh1 P4 C1 N1 -20.7(2) . . . . ?
N1 C1 C2 C3 -1.1(3) . . . . ?
P4 C1 C2 C3 -179.7(2) . . . . ?
N1 C1 C2 C9 179.0(2) . . . . ?
P4 C1 C2 C9 0.4(5) . . . . ?
C1 C2 C3 C4 -176.3(3) . . . . ?
C9 C2 C3 C4 3.5(5) . . . . ?
C1 C2 C3 C8 1.6(3) . . . . ?
C9 C2 C3 C8 -178.5(2) . . . . ?
C8 C3 C4 C5 0.3(4) . . . . ?
C2 C3 C4 C5 178.1(3) . . . . ?
C3 C4 C5 C6 1.1(4) . . . . ?
C4 C5 C6 C7 -0.9(4) . . . . ?
C5 C6 C7 C8 -0.7(4) . . . . ?
C6 C7 C8 N1 -176.2(3) . . . . ?
C6 C7 C8 C3 2.2(4) . . . . ?
C4 C3 C8 C7 -2.0(4) . . . . ?
C2 C3 C8 C7 179.8(2) . . . . ?
C4 C3 C8 N1 176.7(2) . . . . ?
C2 C3 C8 N1 -1.5(3) . . . . ?
N1 P1 C10 C15 -7.3(3) . . . . ?
C16 P1 C10 C15 96.1(2) . . . . ?
Rh1 P1 C10 C15 -125.9(2) . . . . ?
N1 P1 C10 C11 173.0(2) . . . . ?
C16 P1 C10 C11 -83.6(2) . . . . ?
Rh1 P1 C10 C11 54.4(2) . . . . ?
C15 C10 C11 C12 -2.7(4) . . . . ?
P1 C10 C11 C12 177.1(2) . . . . ?
C10 C11 C12 C13 1.1(5) . . . . ?
C11 C12 C13 C14 1.4(5) . . . . ?
C12 C13 C14 C15 -2.2(5) . . . . ?
C13 C14 C15 C10 0.6(5) . . . . ?
C11 C10 C15 C14 1.9(4) . . . . ?
P1 C10 C15 C14 -177.9(2) . . . . ?
N1 P1 C16 C21 129.2(2) . . . . ?
C10 P1 C16 C21 21.9(2) . . . . ?
Rh1 P1 C16 C21 -114.1(2) . . . . ?
N1 P1 C16 C17 -52.8(2) . . . . ?
C10 P1 C16 C17 -160.1(2) . . . . ?
Rh1 P1 C16 C17 63.9(2) . . . . ?
C21 C16 C17 C18 0.3(4) . . . . ?
P1 C16 C17 C18 -177.8(2) . . . . ?
C16 C17 C18 C19 1.5(4) . . . . ?
C17 C18 C19 C20 -2.4(4) . . . . ?
C18 C19 C20 C21 1.5(4) . . . . ?
C19 C20 C21 C16 0.3(4) . . . . ?
C17 C16 C21 C20 -1.2(4) . . . . ?
P1 C16 C21 C20 176.8(2) . . . . ?
C43 P4 C22 C23 -88.0(3) . . . . ?
C1 P4 C22 C23 30.0(3) . . . . ?
Rh1 P4 C22 C23 151.5(3) . . . . ?
C43 P4 C22 N2 95.41(19) . . . . ?
C1 P4 C22 N2 -146.62(17) . . . . ?
Rh1 P4 C22 N2 -25.1(2) . . . . ?
N2 C22 C23 C24 -1.4(3) . . . . ?
P4 C22 C23 C24 -178.1(2) . . . . ?
N2 C22 C23 C30 178.3(3) . . . . ?
P4 C22 C23 C30 1.6(5) . . . . ?
C22 C23 C24 C25 -178.8(3) . . . . ?
C30 C23 C24 C25 1.5(5) . . . . ?
C22 C23 C24 C29 1.4(3) . . . . ?
C30 C23 C24 C29 -178.3(3) . . . . ?
C29 C24 C25 C26 0.0(4) . . . . ?
C23 C24 C25 C26 -179.8(3) . . . . ?
C24 C25 C26 C27 0.5(5) . . . . ?
C25 C26 C27 C28 0.1(5) . . . . ?
C26 C27 C28 C29 -1.2(4) . . . . ?
C27 C28 C29 N2 -178.8(3) . . . . ?
C27 C28 C29 C24 1.8(4) . . . . ?
C25 C24 C29 C28 -1.2(4) . . . . ?
C23 C24 C29 C28 178.7(2) . . . . ?
C25 C24 C29 N2 179.3(2) . . . . ?
C23 C24 C29 N2 -0.9(3) . . . . ?
N2 P2 C31 C36 3.1(2) . . . . ?
C37 P2 C31 C36 107.3(2) . . . . ?
Rh1 P2 C31 C36 -116.9(2) . . . . ?
N2 P2 C31 C32 179.79(19) . . . . ?
C37 P2 C31 C32 -76.0(2) . . . . ?
Rh1 P2 C31 C32 59.7(2) . . . . ?
C36 C31 C32 C33 -2.6(4) . . . . ?
P2 C31 C32 C33 -179.49(19) . . . . ?
C31 C32 C33 C34 1.7(4) . . . . ?
C32 C33 C34 C35 0.0(4) . . . . ?
C33 C34 C35 C36 -0.7(4) . . . . ?
C34 C35 C36 C31 -0.3(4) . . . . ?
C32 C31 C36 C35 1.9(4) . . . . ?
P2 C31 C36 C35 178.5(2) . . . . ?
N2 P2 C37 C42 133.4(2) . . . . ?
C31 P2 C37 C42 26.7(2) . . . . ?
Rh1 P2 C37 C42 -110.3(2) . . . . ?
N2 P2 C37 C38 -49.4(2) . . . . ?
C31 P2 C37 C38 -156.1(2) . . . . ?
Rh1 P2 C37 C38 66.8(2) . . . . ?
C42 C37 C38 C39 -1.4(4) . . . . ?
P2 C37 C38 C39 -178.7(2) . . . . ?
C37 C38 C39 C40 1.8(4) . . . . ?
C38 C39 C40 C41 -0.2(4) . . . . ?
C39 C40 C41 C42 -1.6(4) . . . . ?
C40 C41 C42 C37 2.0(4) . . . . ?
C38 C37 C42 C41 -0.5(4) . . . . ?
P2 C37 C42 C41 176.7(2) . . . . ?
C22 P4 C43 C44 33.5(3) . . . . ?
C1 P4 C43 C44 -85.2(3) . . . . ?
Rh1 P4 C43 C44 154.6(2) . . . . ?
C22 P4 C43 N3 -148.84(16) . . . . ?
C1 P4 C43 N3 92.52(18) . . . . ?
Rh1 P4 C43 N3 -27.70(18) . . . . ?
N3 C43 C44 C45 -2.5(3) . . . . ?
P4 C43 C44 C45 175.2(2) . . . . ?
N3 C43 C44 C51 174.4(2) . . . . ?
P4 C43 C44 C51 -7.8(4) . . . . ?
C43 C44 C45 C46 -175.4(3) . . . . ?
C51 C44 C45 C46 7.5(4) . . . . ?
C43 C44 C45 C50 2.8(3) . . . . ?
C51 C44 C45 C50 -174.4(2) . . . . ?
C50 C45 C46 C47 0.1(4) . . . . ?
C44 C45 C46 C47 178.1(3) . . . . ?
C45 C46 C47 C48 1.2(4) . . . . ?
C46 C47 C48 C49 -0.8(4) . . . . ?
C47 C48 C49 C50 -0.9(4) . . . . ?
C48 C49 C50 N3 -175.6(2) . . . . ?
C48 C49 C50 C45 2.2(4) . . . . ?
C46 C45 C50 C49 -1.8(4) . . . . ?
C44 C45 C50 C49 179.7(2) . . . . ?
C46 C45 C50 N3 176.4(2) . . . . ?
C44 C45 C50 N3 -2.0(3) . . . . ?
N3 P3 C52 C57 0.2(3) . . . . ?
C58 P3 C52 C57 105.7(2) . . . . ?
Rh1 P3 C52 C57 -118.7(2) . . . . ?
N3 P3 C52 C53 177.92(19) . . . . ?
C58 P3 C52 C53 -76.6(2) . . . . ?
Rh1 P3 C52 C53 59.0(2) . . . . ?
C57 C52 C53 C54 -3.0(4) . . . . ?
P3 C52 C53 C54 179.1(2) . . . . ?
C52 C53 C54 C55 1.8(4) . . . . ?
C53 C54 C55 C56 0.6(5) . . . . ?
C54 C55 C56 C57 -1.8(5) . . . . ?
C53 C52 C57 C56 1.8(4) . . . . ?
P3 C52 C57 C56 179.5(2) . . . . ?
C55 C56 C57 C52 0.5(4) . . . . ?
N3 P3 C58 C63 114.9(2) . . . . ?
C52 P3 C58 C63 6.9(2) . . . . ?
Rh1 P3 C58 C63 -128.0(2) . . . . ?
N3 P3 C58 C59 -66.9(2) . . . . ?
C52 P3 C58 C59 -174.9(2) . . . . ?
Rh1 P3 C58 C59 50.2(2) . . . . ?
C63 C58 C59 C60 -0.3(4) . . . . ?
P3 C58 C59 C60 -178.6(2) . . . . ?
C58 C59 C60 C61 0.9(4) . . . . ?
C59 C60 C61 C62 -0.4(4) . . . . ?
C60 C61 C62 C63 -0.7(4) . . . . ?
C59 C58 C63 C62 -0.7(4) . . . . ?
P3 C58 C63 C62 177.4(2) . . . . ?
C61 C62 C63 C58 1.2(4) . . . . ?
C7 C8 N1 C1 179.4(3) . . . . ?
C3 C8 N1 C1 0.8(3) . . . . ?
C7 C8 N1 P1 -16.9(4) . . . . ?
C3 C8 N1 P1 164.56(19) . . . . ?
C2 C1 N1 C8 0.2(3) . . . . ?
P4 C1 N1 C8 179.16(17) . . . . ?
C2 C1 N1 P1 -165.44(18) . . . . ?
P4 C1 N1 P1 13.5(3) . . . . ?
C10 P1 N1 C8 70.3(2) . . . . ?
C16 P1 N1 C8 -34.2(2) . . . . ?
Rh1 P1 N1 C8 -162.7(2) . . . . ?
C10 P1 N1 C1 -127.81(19) . . . . ?
C16 P1 N1 C1 127.7(2) . . . . ?
Rh1 P1 N1 C1 -0.8(2) . . . . ?
C28 C29 N2 C22 -179.4(3) . . . . ?
C24 C29 N2 C22 0.0(3) . . . . ?
C28 C29 N2 P2 -23.9(4) . . . . ?
C24 C29 N2 P2 155.52(19) . . . . ?
C23 C22 N2 C29 0.9(3) . . . . ?
P4 C22 N2 C29 178.45(17) . . . . ?
C23 C22 N2 P2 -157.50(18) . . . . ?
P4 C22 N2 P2 20.0(2) . . . . ?
C31 P2 N2 C29 71.5(2) . . . . ?
C37 P2 N2 C29 -34.6(2) . . . . ?
Rh1 P2 N2 C29 -159.3(2) . . . . ?
C31 P2 N2 C22 -135.56(19) . . . . ?
C37 P2 N2 C22 118.41(19) . . . . ?
Rh1 P2 N2 C22 -6.3(2) . . . . ?
C49 C50 N3 C43 178.6(2) . . . . ?
C45 C50 N3 C43 0.5(3) . . . . ?
C49 C50 N3 P3 -24.2(4) . . . . ?
C45 C50 N3 P3 157.68(18) . . . . ?
C44 C43 N3 C50 1.3(3) . . . . ?
P4 C43 N3 C50 -177.02(16) . . . . ?
C44 C43 N3 P3 -158.92(17) . . . . ?
P4 C43 N3 P3 22.8(2) . . . . ?
C52 P3 N3 C50 70.0(2) . . . . ?
C58 P3 N3 C50 -35.5(2) . . . . ?
Rh1 P3 N3 C50 -162.6(2) . . . . ?
C52 P3 N3 C43 -135.12(18) . . . . ?
C58 P3 N3 C43 119.34(19) . . . . ?
Rh1 P3 N3 C43 -7.70(19) . . . . ?
